data_5910035
loop_
_publ_author_name
'Wyckoff, R. W. G.'

_publ_section_title
;
Page 274 from the second edition of Structure of Crystals by Wyckoff.
published by The Chemical Catalog Company, INC, New York in 1931
& http://database.iem.ac.ru/mincryst/
;
_journal_name_full 'The second edition of Structure of Crystals'
_journal_page_first 274
_journal_page_last 274
_journal_year 1931
_chemical_formula_structural Ca(IO3)2
_chemical_formula_sum 'Ca I2 O6'
_chemical_name_systematic Lautarite
_space_group_IT_number 11
_symmetry_cell_setting monoclinic
_symmetry_Int_Tables_number 11
_symmetry_space_group_name_Hall '-P 2yb'
_symmetry_space_group_name_H-M 'P 1 21/m 1'
_audit_creation_date 2005-11-12
_audit_creation_method
;
Page 274 from the second edition of Structure of Crystals by Wyckoff.
published by The Chemical Catalog Company, INC, New York in 1931
& http://database.iem.ac.ru/mincryst/
;
_audit_update_record 'created by Girish Upreti, Portland State University'
_cell_angle_alpha 90
_cell_angle_beta 106.22
_cell_angle_gamma 90
_cell_length_a 7.18
_cell_length_b 11.38
_cell_length_c 7.32
_cell_volume 574.299
_cod_original_sg_symbol_H-M 'P 21/m'
_cod_database_code 5910035

loop_
_symmetry_equiv_pos_as_xyz
x,y,z
-x,y+1/2,-z
-x,-y,-z
x,-y+1/2,z

loop_
_atom_site_fract_x
_atom_site_fract_y
_atom_site_fract_z
_atom_site_label
0.77440 0.09840 0.00640 Ca
0.23140 0.07390 0.46490 I1
0.76040 0.28540 0.44620 I2
0.97100 0.09110 0.34810 O1
0.30630 0.96060 0.32750 O2
0.32180 0.20510 0.37800 O3
0.65230 0.24530 0.19750 O4
0.93330 0.39070 0.40690 O5
0.59170 0.39800 0.47440 O6
